data_7236000
loop_
_publ_author_name
'Shi, Hua-Yun'
'Huang, Yong-Liang'
'Sun, Jia-Kai'
'Jiang, Ji-Jun'
'Luo, Zhi-Xing'
'Ling, Hui-Tao'
'Lam, Chi-Keung'
'Chao, Hsiu-Yi'

_publ_section_title
;
 Assembly of BF4&#x2212;, PF6&#x2212;, ClO4&#x2212; and F&#x2212; with
 trinuclear copper(i) acetylide complexes bearing amide groups: structural
 diversity, photophysics and anion binding properties
;
_journal_issue 109
_journal_name_full 'RSC Advances'
_journal_page_first 89669
_journal_paper_doi 10.1039/C5RA18534C
_journal_volume 5
_journal_year 2015
_chemical_formula_moiety 'C107 H84 Cu3 F6 N2 O2 P6, B F4'
_chemical_formula_sum 'C107 H84 B Cu3 F10 N2 O2 P6'
_chemical_formula_weight 2007.01
_space_group_crystal_system monoclinic
_space_group_IT_number 15
_space_group_name_Hall '-C 2yc'
_space_group_name_H-M_alt 'C 1 2/c 1'
_atom_sites_solution_hydrogens geom
_atom_sites_solution_primary direct
_atom_sites_solution_secondary difmap
_audit_creation_date 2015-08-21
_audit_creation_method
;
Olex2 1.2
(compiled 2014.03.20 svn.r2914 for OlexSys, GUI svn.r4813)
;
_audit_update_record
;
2015-09-01 deposited with the CCDC.
2015-10-14 downloaded from the CCDC.
;
_cell_angle_alpha 90.00
_cell_angle_beta 101.1740(10)
_cell_angle_gamma 90.00
_cell_formula_units_Z 8
_cell_length_a 29.9632(4)
_cell_length_b 22.3042(3)
_cell_length_c 30.6835(4)
_cell_measurement_temperature 293(2)
_cell_volume 20117.2(5)
_computing_molecular_graphics 'Olex2 (Dolomanov et al., 2009)'
_computing_publication_material 'Olex2 (Dolomanov et al., 2009)'
_computing_structure_refinement 'ShelXL-1997 (Sheldrick, 2008)'
_computing_structure_solution 'ShelXS (Sheldrick, 2008)'
_diffrn_ambient_temperature 293(2)
_diffrn_measured_fraction_theta_full 0.984
_diffrn_measured_fraction_theta_max 0.984
_diffrn_measurement_device_type 'Xcalibur, Atlas, Gemini ultra'
_diffrn_radiation_monochromator graphite
_diffrn_radiation_type CuK\a
_diffrn_radiation_wavelength 1.54178
_diffrn_reflns_av_R_equivalents 0.0392
_diffrn_reflns_av_unetI/netI 0.0338
_diffrn_reflns_limit_h_max 35
_diffrn_reflns_limit_h_min -27
_diffrn_reflns_limit_k_max 25
_diffrn_reflns_limit_k_min -26
_diffrn_reflns_limit_l_max 35
_diffrn_reflns_limit_l_min -36
_diffrn_reflns_number 55840
_diffrn_reflns_theta_full 67.03
_diffrn_reflns_theta_max 67.03
_diffrn_reflns_theta_min 2.74
_diffrn_source 'fine-focus sealed tube'
_exptl_absorpt_coefficient_mu 2.201
_exptl_crystal_density_diffrn 1.325
_exptl_crystal_density_method 'not measured'
_exptl_crystal_description plate
_exptl_crystal_F_000 8224
_platon_squeeze_details
;
;
_refine_diff_density_max 0.845
_refine_diff_density_min -0.605
_refine_diff_density_rms 0.059
_refine_ls_extinction_method none
_refine_ls_goodness_of_fit_ref 1.056
_refine_ls_hydrogen_treatment mixed
_refine_ls_matrix_type full
_refine_ls_number_parameters 1180
_refine_ls_number_reflns 17654
_refine_ls_number_restraints 10
_refine_ls_restrained_S_all 1.058
_refine_ls_R_factor_all 0.0482
_refine_ls_R_factor_gt 0.0412
_refine_ls_shift/su_max 0.025
_refine_ls_shift/su_mean 0.001
_refine_ls_structure_factor_coef Fsqd
_refine_ls_weighting_details 'calc w=1/[\s^2^(Fo^2^)+(0.0604P)^2^+17.5042P] where P=(Fo^2^+2Fc^2^)/3'
_refine_ls_weighting_scheme calc
_refine_ls_wR_factor_gt 0.1085
_refine_ls_wR_factor_ref 0.1133
_reflns_number_gt 15023
_reflns_number_total 17654
_reflns_threshold_expression >2sigma(I)
_cod_data_source_file c5ra18534c2.cif
_cod_data_source_block 1
_cod_database_code 7236000
_olex2_refinement_description
;
1. Others
 Fixed Uiso: H2(0.106) H3(0.061) H6(0.099) H7(0.067) H8(0.057) H9(0.059)
 H10(0.082) H11(0.063) H12(0.072) H13(0.066) H14(0.106) H15(0.101) H16(0.083)
 H17(0.046) H19(0.061) H20(0.064) H21(0.068) H22(0.062) H23(0.06) H24(0.058)
 H25(0.076) H26(0.05) H27(0.048) H28(0.068) H30(0.065) H31(0.063) H32(0.059)
 H33(0.063) H34(0.051) H36(0.071) H38(0.046) H39(0.06) H40(0.051) H41(0.057)
 H42(0.058) H43(0.065) H44(0.06) H45(0.073) H46(0.045) H47(0.059) H48(0.046)
 H49(0.082) H50(0.053) H51(0.042) H52(0.04) H53(0.052) H55(0.042) H56(0.057)
 H59(0.049) H60(0.054) H61(0.051) H62(0.044) H63(0.064) H64(0.044) H65(0.06)
 H67A(0.04) H67B(0.04) H68(0.045) H69A(0.034) H69B(0.034) H70(0.05) H71(0.064)
 H74(0.048) H75(0.04) H79(0.049) H80(0.043) H91(0.05) H93(0.049) H95A(0.032)
 H95B(0.032) H96(0.039) H97(0.051) H99(0.039) H100(0.043) H101(0.049)
 H102(0.049) H105(0.035) H106(0.041) H109(0.041) H112(0.04) H118(0.037)
 H120(0.118) H1(0.046) H2A(0.039)
 Fixed X: H2(0.0681) H3(0.5075) H6(0.5996) H7(0.0799) H8(0.4685) H9(0.0547)
 H10(0.5787) H11(0.5352) H12(0.1828) H13(0.3114) H14(0.0863) H15(0.4798)
 H16(0.112) H17(0.1915) H19(0.121) H20(0.3179) H21(0.1637) H22(0.3493)
 H23(0.4055) H24(0.4667) H25(0.239) H26(0.2844) H27(0.3213) H28(0.2652)
 H30(0.2943) H31(0.0567) H32(0.5106) H33(0.4338) H34(0.4145) H36(0.1473)
 H38(0.3294) H39(0.262) H40(0.1687) H41(0.4187) H42(-0.0236) H43(0.342)
 H44(0.0986) H45(0.3159) H46(0.467) H47(0.3631) H48(0.4544) H49(0.4577)
 H50(0.2736) H51(0.395) H52(0.1048) H53(0.0942) H55(0.4257) H56(0.3456)
 H59(0.1756) H60(0.3898) H61(0.0138) H62(0.4704) H63(0.4181) H64(0.3439)
 H65(0.2219) H67A(0.215) H67B(0.2667) H68(0.4563) H69A(0.242) H69B(0.2563)
 H70(0.2915) H71(0.0916) H74(0.392) H75(0.3873) H79(0.3097) H80(0.45)
 H91(0.4057) H93(0.3645) H95A(0.4444) H95B(0.4202) H96(0.3425) H97(0.3636)
 H99(0.1548) H100(0.2541) H101(0.2659) H102(0.2277) H105(0.2602) H106(0.271)
 H109(0.3578) H112(0.3978) H118(0.2106) H120(0.0389) H1(0.4461) H2A(0.137)
 Fixed Y: H2(0.8424) H3(0.951) H6(0.5434) H7(1.086) H8(1.1671) H9(1.3271)
 H10(0.6155) H11(0.8603) H12(1.0207) H13(1.1376) H14(0.9141) H15(0.4614)
 H16(1.0652) H17(1.0254) H19(1.0709) H20(0.6234) H21(0.9042) H22(1.2141)
 H23(1.2196) H24(1.1757) H25(0.6956) H26(1.0936) H27(0.8463) H28(0.6286)
 H30(0.984) H31(0.8027) H32(0.8216) H33(0.7552) H34(1.0364) H36(0.8311)
 H38(1.1141) H39(0.6657) H40(0.9002) H41(0.7226) H42(1.3389) H43(0.6722)
 H44(0.7389) H45(1.0822) H46(1.0741) H47(0.7691) H48(1.003) H49(0.5346)
 H50(0.658) H51(0.9478) H52(1.0783) H53(1.248) H55(0.762) H56(1.1616)
 H59(0.7555) H60(0.8841) H61(1.2579) H62(0.6927) H63(1.2405) H64(1.06)
 H65(0.7927) H67A(0.8993) H67B(0.8853) H68(0.8726) H69A(0.927) H69B(0.8709)
 H70(1.1033) H71(0.8825) H74(0.833) H75(0.7024) H79(0.7621) H80(1.0671)
 H91(0.9851) H93(0.8343) H95A(0.9907) H95B(0.9278) H96(0.7706) H97(1.1146)
 H99(1.0094) H100(0.7545) H101(0.9387) H102(0.7549) H105(1.1101) H106(1.0147)
 H109(0.8854) H112(1.0373) H118(1.1784) H120(0.8828) H1(0.6347) H2A(1.2086)
 Fixed Z: H2(0.2603) H3(0.0982) H6(0.4555) H7(0.2465) H8(0.3388) H9(-0.0633)
 H10(0.3992) H11(0.1274) H12(0.3368) H13(0.3872) H14(0.1468) H15(0.4183)
 H16(0.3194) H17(0.2087) H19(0.1922) H20(0.084) H21(0.1686) H22(0.2635)
 H23(0.1608) H24(0.2077) H25(0.3466) H26(0.3187) H27(0.0133) H28(0.3003)
 H30(0.4478) H31(0.0562) H32(0.189) H33(0.116) H34(0.0263) H36(0.2836)
 H38(0.2534) H39(0.0307) H40(0.0537) H41(0.0431) H42(0.0283) H43(0.1504)
 H44(0.1072) H45(0.4512) H46(0.2213) H47(-0.0078) H48(0.1286) H49(0.3654)
 H50(0.2302) H51(0.0571) H52(0.0845) H53(-0.0248) H55(0.2201) H56(0.1266)
 H59(0.1323) H60(0.4417) H61(0.0656) H62(0.2643) H63(0.3065) H64(0.1421)
 H65(0.3238) H67A(0.3114) H67B(0.3136) H68(0.2188) H69A(0.074) H69B(0.0488)
 H70(0.028) H71(0.0295) H74(0.138) H75(0.3521) H79(0.1648) H80(0.3277)
 H91(0.4415) H93(0.3753) H95A(0.2672) H95B(0.2645) H96(0.3076) H97(0.0129)
 H99(0.1227) H100(0.206) H101(0.3799) H102(0.0447) H105(0.1034) H106(0.0582)
 H109(0.3087) H112(0.3751) H118(0.065) H120(0.1922) H1(0.3621) H2A(0.035)
;

loop_
_space_group_symop_id
_space_group_symop_operation_xyz
1 'x, y, z'
2 '-x, y, -z+1/2'
3 'x+1/2, y+1/2, z'
4 '-x+1/2, y+1/2, -z+1/2'
5 '-x, -y, -z'
6 'x, -y, z-1/2'
7 '-x+1/2, -y+1/2, -z'
8 'x+1/2, -y+1/2, z-1/2'

loop_
_atom_site_label
_atom_site_type_symbol
_atom_site_fract_x
_atom_site_fract_y
_atom_site_fract_z
_atom_site_U_iso_or_equiv
_atom_site_adp_type
_atom_site_occupancy
_atom_site_symmetry_multiplicity
_atom_site_calc_flag
_atom_site_refinement_flags
Cu1 Cu 0.299513(11) 0.984813(16) 0.237302(10) 0.02517(9) Uani 1 1 d .
Cu2 Cu 0.264213(11) 0.881801(15) 0.188185(10) 0.02595(9) Uani 1 1 d .
Cu3 Cu 0.332862(10) 0.932716(15) 0.170944(10) 0.02312(9) Uani 1 1 d .
P1 P 0.250523(19) 0.98231(3) 0.286414(19) 0.02791(13) Uani 1 1 d .
P2 P 0.400821(18) 0.97673(3) 0.195371(18) 0.02376(12) Uani 1 1 d .
P3 P 0.320573(19) 0.90958(3) 0.097075(18) 0.02456(13) Uani 1 1 d .
P4 P 0.22535(2) 0.86091(3) 0.242578(19) 0.02768(13) Uani 1 1 d .
P5 P 0.24110(2) 0.84081(3) 0.117967(18) 0.02653(13) Uani 1 1 d .
P6 P 0.369865(19) 1.00244(3) 0.280006(18) 0.02506(13) Uani 1 1 d .
C1 C 0.54041(16) 0.4957(2) 0.44140(14) 0.0839(12) Uani 1 1 d U
C2 C 0.08764(13) 0.8546(2) 0.2418(2) 0.0880(16) Uani 1 1 d D
H2 H 0.0681 0.8424 0.2603 0.106 Uiso 1 1 calc R
C3 C 0.49720(10) 0.93516(17) 0.12252(10) 0.0505(8) Uani 1 1 d .
H3 H 0.5075 0.9510 0.0982 0.061 Uiso 1 1 calc R
C4 C -0.01412(12) 1.39189(16) -0.04537(14) 0.0631(10) Uani 1 1 d .
C5 C 0.5543(2) 0.4511(4) 0.4789(2) 0.127(3) Uani 1 1 d .
C6 C 0.57129(15) 0.5417(2) 0.43671(14) 0.0824(12) Uani 1 1 d U
H6 H 0.5996 0.5434 0.4555 0.099 Uiso 1 1 calc R
C7 C 0.10900(10) 1.06992(16) 0.25362(12) 0.0557(8) Uani 1 1 d .
H7 H 0.0799 1.0860 0.2465 0.067 Uiso 1 1 calc R
C8 C 0.44064(11) 1.15625(14) 0.32154(10) 0.0472(7) Uani 1 1 d .
H8 H 0.4685 1.1671 0.3388 0.057 Uiso 1 1 calc R
C9 C 0.04681(10) 1.31346(15) -0.03717(10) 0.0496(7) Uani 1 1 d .
H9 H 0.0547 1.3271 -0.0633 0.059 Uiso 1 1 calc R
C10 C 0.55883(13) 0.5849(2) 0.40340(13) 0.0686(10) Uani 1 1 d .
H10 H 0.5787 0.6155 0.3992 0.082 Uiso 1 1 calc R
C11 C 0.51398(9) 0.88113(17) 0.14001(10) 0.0529(9) Uani 1 1 d .
H11 H 0.5352 0.8603 0.1274 0.063 Uiso 1 1 calc R
C12 C 0.17021(11) 1.02978(19) 0.30739(11) 0.0598(9) Uani 1 1 d .
H12 H 0.1828 1.0207 0.3368 0.072 Uiso 1 1 calc R
C13 C 0.30235(11) 1.09761(16) 0.38560(11) 0.0554(8) Uani 1 1 d .
H13 H 0.3114 1.1376 0.3872 0.066 Uiso 1 1 calc R
C14 C 0.09837(15) 0.8974(2) 0.17433(17) 0.0879(16) Uani 1 1 d D
H14 H 0.0863 0.9141 0.1468 0.106 Uiso 1 1 calc R
C15 C 0.49955(15) 0.4926(2) 0.41508(15) 0.0838(14) Uani 1 1 d .
H15 H 0.4798 0.4614 0.4183 0.101 Uiso 1 1 calc R
C16 C 0.12781(12) 1.0564(2) 0.29700(13) 0.0692(11) Uani 1 1 d .
H16 H 0.1120 1.0652 0.3194 0.083 Uiso 1 1 calc R
C17 C 0.17550(9) 1.03268(13) 0.23124(9) 0.0379(6) Uani 1 1 d .
H17 H 0.1915 1.0254 0.2087 0.046 Uiso 1 1 calc R
C18 C 0.50121(10) 0.62828(17) 0.34189(11) 0.0554(9) Uani 1 1 d .
C19 C 0.13305(10) 1.05969(15) 0.22127(11) 0.0505(8) Uani 1 1 d .
H19 H 0.1210 1.0709 0.1922 0.061 Uiso 1 1 calc R
C20 C 0.30484(11) 0.65984(14) 0.08947(12) 0.0530(8) Uani 1 1 d .
H20 H 0.3179 0.6234 0.0840 0.064 Uiso 1 1 calc R
C21 C 0.14474(11) 0.89160(16) 0.18745(11) 0.0564(9) Uani 1 1 d D
H21 H 0.1637 0.9042 0.1686 0.068 Uiso 1 1 calc R
C22 C 0.36926(11) 1.18453(14) 0.27672(11) 0.0519(8) Uani 1 1 d .
H22 H 0.3493 1.2141 0.2635 0.062 Uiso 1 1 calc R
C23 C 0.40555(11) 1.17859(14) 0.16619(11) 0.0496(7) Uani 1 1 d .
H23 H 0.4055 1.2196 0.1608 0.060 Uiso 1 1 calc R
C24 C 0.44216(10) 1.15232(14) 0.19446(11) 0.0483(7) Uani 1 1 d .
H24 H 0.4667 1.1757 0.2077 0.058 Uiso 1 1 calc R
C25 C 0.24242(13) 0.70772(17) 0.31840(13) 0.0637(10) Uani 1 1 d .
H25 H 0.2390 0.6956 0.3466 0.076 Uiso 1 1 calc R
C26 C 0.28605(9) 1.07125(14) 0.34455(9) 0.0413(6) Uani 1 1 d .
H26 H 0.2844 1.0936 0.3187 0.050 Uiso 1 1 calc R
C27 C 0.34388(10) 0.82812(13) 0.03422(9) 0.0401(6) Uani 1 1 d .
H27 H 0.3213 0.8463 0.0133 0.048 Uiso 1 1 calc R
C28 C 0.25797(11) 0.66756(15) 0.29069(12) 0.0570(9) Uani 1 1 d .
H28 H 0.2652 0.6286 0.3003 0.068 Uiso 1 1 calc R
C30 C 0.29195(11) 1.00598(18) 0.42175(9) 0.0541(9) Uani 1 1 d .
H30 H 0.2943 0.9840 0.4478 0.065 Uiso 1 1 calc R
C31 C 0.08764(10) 0.80923(17) 0.06599(10) 0.0528(8) Uani 1 1 d .
H31 H 0.0567 0.8027 0.0562 0.063 Uiso 1 1 calc R
C32 C 0.49894(10) 0.85777(15) 0.17660(10) 0.0490(8) Uani 1 1 d .
H32 H 0.5106 0.8216 0.1890 0.059 Uiso 1 1 calc R
C33 C 0.41100(10) 0.77349(15) 0.09541(11) 0.0521(8) Uani 1 1 d .
H33 H 0.4338 0.7552 0.1160 0.063 Uiso 1 1 calc R
C34 C 0.38571(10) 1.03226(14) 0.03313(9) 0.0426(7) Uani 1 1 d .
H34 H 0.4145 1.0364 0.0263 0.051 Uiso 1 1 calc R
C35 C 0.51552(11) 0.58060(17) 0.37665(12) 0.0577(9) Uani 1 1 d .
C36 C 0.13525(10) 0.84802(16) 0.25608(14) 0.0591(9) Uani 1 1 d D
H36 H 0.1473 0.8311 0.2836 0.071 Uiso 1 1 calc R
C38 C 0.35734(9) 1.12464(13) 0.27062(9) 0.0384(6) Uani 1 1 d .
H38 H 0.3294 1.1141 0.2534 0.046 Uiso 1 1 calc R
C39 C 0.27124(11) 0.68487(14) 0.05790(11) 0.0500(8) Uani 1 1 d .
H39 H 0.2620 0.6657 0.0307 0.060 Uiso 1 1 calc R
C40 C 0.15501(9) 0.86744(14) 0.06456(9) 0.0427(6) Uani 1 1 d .
H40 H 0.1687 0.9002 0.0537 0.051 Uiso 1 1 calc R
C41 C 0.40220(10) 0.75412(14) 0.05188(11) 0.0477(7) Uani 1 1 d .
H41 H 0.4187 0.7226 0.0431 0.057 Uiso 1 1 calc R
C42 C -0.00025(10) 1.32015(14) 0.01747(11) 0.0483(7) Uani 1 1 d .
H42 H -0.0236 1.3389 0.0283 0.058 Uiso 1 1 calc R
C43 C 0.31904(11) 0.68893(15) 0.12909(12) 0.0541(8) Uani 1 1 d .
H43 H 0.3420 0.6722 0.1504 0.065 Uiso 1 1 calc R
C44 C 0.11270(10) 0.77139(16) 0.09642(10) 0.0499(8) Uani 1 1 d .
H44 H 0.0986 0.7389 0.1072 0.060 Uiso 1 1 calc R
C45 C 0.30506(12) 1.06446(19) 0.42379(11) 0.0608(10) Uani 1 1 d .
H45 H 0.3159 1.0822 0.4512 0.073 Uiso 1 1 calc R
C46 C 0.44213(9) 1.09162(13) 0.20287(9) 0.0373(6) Uani 1 1 d .
H46 H 0.4670 1.0741 0.2213 0.045 Uiso 1 1 calc R
C47 C 0.36886(11) 0.78181(15) 0.02166(10) 0.0488(7) Uani 1 1 d .
H47 H 0.3631 0.7691 -0.0078 0.059 Uiso 1 1 calc R
C48 C 0.46525(9) 0.96626(14) 0.14059(9) 0.0387(6) Uani 1 1 d .
H48 H 0.4544 1.0030 0.1286 0.046 Uiso 1 1 calc R
C49 C 0.48667(13) 0.53597(18) 0.38300(14) 0.0679(10) Uani 1 1 d .
H49 H 0.4577 0.5346 0.3654 0.082 Uiso 1 1 calc R
C50 C 0.26283(9) 0.68495(13) 0.24883(11) 0.0442(7) Uani 1 1 d .
H50 H 0.2736 0.6580 0.2302 0.053 Uiso 1 1 calc R
C51 C 0.37406(9) 0.97893(13) 0.05167(8) 0.0353(6) Uani 1 1 d .
H51 H 0.3950 0.9478 0.0571 0.042 Uiso 1 1 calc R
C52 C 0.13592(9) 1.08523(12) 0.08893(8) 0.0334(5) Uani 1 1 d .
H52 H 0.1048 1.0783 0.0845 0.040 Uiso 1 1 calc R
C53 C 0.07021(10) 1.26576(14) -0.01436(9) 0.0432(7) Uani 1 1 d .
H53 H 0.0942 1.2480 -0.0248 0.052 Uiso 1 1 calc R
C54 C 0.01195(10) 1.34062(13) -0.02137(10) 0.0459(7) Uani 1 1 d .
C55 C 0.41830(9) 0.75080(12) 0.24708(8) 0.0351(6) Uani 1 1 d .
H55 H 0.4257 0.7620 0.2201 0.042 Uiso 1 1 calc R
C56 C 0.36960(10) 1.14414(13) 0.14624(11) 0.0477(7) Uani 1 1 d .
H56 H 0.3456 1.1616 0.1266 0.057 Uiso 1 1 calc R
C57 C 0.26512(9) 0.76840(12) 0.10650(8) 0.0326(5) Uani 1 1 d .
C58 C 0.16338(9) 0.86723(13) 0.22827(10) 0.0393(6) Uani 1 1 d D
C59 C 0.15897(9) 0.78112(13) 0.11136(9) 0.0405(6) Uani 1 1 d .
H59 H 0.1756 0.7555 0.1323 0.049 Uiso 1 1 calc R
C60 C 0.38641(10) 0.90476(15) 0.41488(9) 0.0452(7) Uani 1 1 d .
H60 H 0.3898 0.8841 0.4417 0.054 Uiso 1 1 calc R
C61 C 0.02233(9) 1.27203(13) 0.03989(10) 0.0428(6) Uani 1 1 d .
H61 H 0.0138 1.2579 0.0656 0.051 Uiso 1 1 calc R
C62 C 0.44525(9) 0.70921(13) 0.27345(9) 0.0370(6) Uani 1 1 d .
H62 H 0.4704 0.6927 0.2643 0.044 Uiso 1 1 calc R
C63 C 0.41044(12) 1.20027(14) 0.30221(11) 0.0531(8) Uani 1 1 d .
H63 H 0.4181 1.2405 0.3065 0.064 Uiso 1 1 calc R
C64 C 0.36876(9) 1.08302(12) 0.15527(9) 0.0367(6) Uani 1 1 d .
H64 H 0.3439 1.0600 0.1421 0.044 Uiso 1 1 calc R
C65 C 0.23194(11) 0.76577(15) 0.30465(10) 0.0500(7) Uani 1 1 d .
H65 H 0.2219 0.7927 0.3238 0.060 Uiso 1 1 calc R
C66 C 0.33106(8) 0.97201(11) 0.06216(7) 0.0278(5) Uani 1 1 d .
C67 C 0.23986(8) 0.90285(12) 0.29537(8) 0.0330(5) Uani 1 1 d .
H67A H 0.2150 0.8993 0.3114 0.040 Uiso 1 1 calc R
H67B H 0.2667 0.8853 0.3136 0.040 Uiso 1 1 calc R
C68 C 0.46649(9) 0.88856(13) 0.19454(9) 0.0377(6) Uani 1 1 d .
H68 H 0.4563 0.8726 0.2188 0.045 Uiso 1 1 calc R
C69 C 0.26018(8) 0.89067(11) 0.07745(7) 0.0282(5) Uani 1 1 d .
H69A H 0.2420 0.9270 0.0740 0.034 Uiso 1 1 calc R
H69B H 0.2563 0.8709 0.0488 0.034 Uiso 1 1 calc R
C70 C 0.31238(11) 1.07214(13) 0.03402(9) 0.0413(6) Uani 1 1 d .
H70 H 0.2915 1.1033 0.0280 0.050 Uiso 1 1 calc R
C71 C 0.10860(10) 0.85681(17) 0.05016(11) 0.0535(8) Uani 1 1 d .
H71 H 0.0916 0.8825 0.0295 0.064 Uiso 1 1 calc R
C72 C 0.43439(8) 0.69239(11) 0.31375(8) 0.0323(5) Uani 1 1 d .
C73 C 0.21327(8) 1.05262(11) 0.11932(7) 0.0274(5) Uani 1 1 d .
C74 C 0.38593(9) 0.82032(13) 0.10856(9) 0.0402(6) Uani 1 1 d .
H74 H 0.3920 0.8330 0.1380 0.048 Uiso 1 1 calc R
C75 C 0.39543(8) 0.71509(12) 0.32586(8) 0.0331(5) Uani 1 1 d .
H75 H 0.3873 0.7024 0.3521 0.040 Uiso 1 1 calc R
C76 C 0.18056(8) 0.82910(12) 0.09504(8) 0.0322(5) Uani 1 1 d .
C78 C 0.27222(8) 1.01177(13) 0.34200(8) 0.0328(6) Uani 1 1 d .
C79 C 0.29962(9) 0.74285(13) 0.13779(10) 0.0408(6) Uani 1 1 d .
H79 H 0.3097 0.7621 0.1648 0.049 Uiso 1 1 calc R
C80 C 0.42945(9) 1.09652(13) 0.31526(8) 0.0358(6) Uani 1 1 d .
H80 H 0.4500 1.0671 0.3277 0.043 Uiso 1 1 calc R
C81 C 0.19404(8) 1.01656(12) 0.27407(9) 0.0341(6) Uani 1 1 d .
C90 C 0.40494(8) 1.05631(11) 0.18386(8) 0.0293(5) Uani 1 1 d .
C91 C 0.39607(9) 0.96512(15) 0.41473(8) 0.0419(7) Uani 1 1 d .
H91 H 0.4057 0.9851 0.4415 0.050 Uiso 1 1 calc R
C92 C 0.07967(8) 1.19147(12) 0.04986(8) 0.0314(5) Uani 1 1 d .
C93 C 0.37163(10) 0.87484(14) 0.37520(9) 0.0412(6) Uani 1 1 d .
H93 H 0.3645 0.8343 0.3753 0.049 Uiso 1 1 calc R
C94 C 0.38044(8) 0.77630(11) 0.25991(8) 0.0285(5) Uani 1 1 d .
C95 C 0.41612(8) 0.96972(11) 0.25616(7) 0.0269(5) Uani 1 1 d .
H95A H 0.4444 0.9907 0.2672 0.032 Uiso 1 1 calc R
H95B H 0.4202 0.9278 0.2645 0.032 Uiso 1 1 calc R
C96 C 0.36869(8) 0.75615(12) 0.29929(8) 0.0325(5) Uani 1 1 d .
H96 H 0.3425 0.7706 0.3076 0.039 Uiso 1 1 calc R
C97 C 0.35534(11) 1.07890(13) 0.02471(9) 0.0422(7) Uani 1 1 d .
H97 H 0.3636 1.1146 0.0129 0.051 Uiso 1 1 calc R
C98 C 0.05769(8) 1.24469(12) 0.02416(8) 0.0336(5) Uani 1 1 d .
C99 C 0.16617(8) 1.04399(12) 0.11188(8) 0.0324(5) Uani 1 1 d .
H99 H 0.1548 1.0094 0.1227 0.039 Uiso 1 1 calc R
C100 C 0.25148(8) 0.74306(12) 0.23455(9) 0.0362(6) Uani 1 1 d .
H100 H 0.2541 0.7545 0.2060 0.043 Uiso 1 1 calc R
C101 C 0.27513(9) 0.97862(15) 0.38107(8) 0.0407(6) Uani 1 1 d .
H101 H 0.2659 0.9387 0.3799 0.049 Uiso 1 1 calc R
C102 C 0.25082(10) 0.73871(13) 0.06611(9) 0.0408(6) Uani 1 1 d .
H102 H 0.2277 0.7549 0.0447 0.049 Uiso 1 1 calc R
C103 C 0.15242(8) 1.13737(11) 0.07244(8) 0.0295(5) Uani 1 1 d .
C104 C 0.24451(8) 1.01291(11) 0.14674(7) 0.0263(5) Uani 1 1 d .
C105 C 0.22909(8) 1.10391(11) 0.10034(8) 0.0289(5) Uani 1 1 d .
H105 H 0.2602 1.1101 0.1034 0.035 Uiso 1 1 calc R
C106 C 0.30014(9) 1.01888(12) 0.05242(8) 0.0341(6) Uani 1 1 d .
H106 H 0.2710 1.0147 0.0582 0.041 Uiso 1 1 calc R
C107 C 0.23633(8) 0.78435(12) 0.26233(9) 0.0332(5) Uani 1 1 d .
C108 C 0.37782(8) 0.96648(12) 0.33466(7) 0.0284(5) Uani 1 1 d .
C109 C 0.36755(9) 0.90568(12) 0.33532(8) 0.0338(6) Uani 1 1 d .
H109 H 0.3578 0.8854 0.3087 0.041 Uiso 1 1 calc R
C110 C 0.44913(8) 0.94266(12) 0.17684(8) 0.0290(5) Uani 1 1 d .
C112 C 0.39159(8) 0.99645(13) 0.37488(8) 0.0333(5) Uani 1 1 d .
H112 H 0.3978 1.0373 0.3751 0.040 Uiso 1 1 calc R
C113 C 0.35434(8) 0.82216(11) 0.23380(8) 0.0296(5) Uani 1 1 d .
C114 C 0.35216(8) 0.84809(11) 0.07824(8) 0.0288(5) Uani 1 1 d .
C116 C 0.38724(8) 1.08019(12) 0.29022(8) 0.0301(5) Uani 1 1 d .
C117 C 0.27135(8) 0.98244(11) 0.17204(7) 0.0262(5) Uani 1 1 d .
C118 C 0.19934(8) 1.14500(11) 0.07740(8) 0.0311(5) Uani 1 1 d .
H118 H 0.2106 1.1784 0.0650 0.037 Uiso 1 1 calc R
C119 C 0.33217(8) 0.86138(11) 0.21247(8) 0.0283(5) Uani 1 1 d .
C120 C 0.07020(14) 0.8789(2) 0.2013(2) 0.098(2) Uani 1 1 d D
H120 H 0.0389 0.8828 0.1922 0.118 Uiso 1 1 calc R
O1 O 0.52600(8) 0.64509(16) 0.31742(10) 0.0931(11) Uani 1 1 d .
O2 O 0.05702(6) 1.15902(8) 0.06976(6) 0.0371(4) Uani 1 1 d .
N1 N 0.45945(7) 0.64938(11) 0.34204(7) 0.0383(5) Uani 1 1 d .
H1 H 0.4461 0.6347 0.3621 0.046 Uiso 1 1 calc R
N2 N 0.12432(7) 1.18337(9) 0.05002(7) 0.0322(5) Uani 1 1 d .
H2A H 0.1370 1.2086 0.0350 0.039 Uiso 1 1 calc R
B1 B 0.30267(16) 0.2850(2) 0.07903(16) 0.0704(12) Uani 1 1 d .
F1 F 0.29018(9) 0.22681(12) 0.07367(14) 0.1297(14) Uani 1 1 d .
F2 F 0.32968(10) 0.2933(2) 0.11936(9) 0.1319(13) Uani 1 1 d .
F3 F 0.32761(11) 0.30194(13) 0.04772(9) 0.1014(9) Uani 1 1 d .
F4 F 0.26433(9) 0.32008(12) 0.07567(11) 0.1014(8) Uani 1 1 d .
F5 F 0.5634(2) 0.4788(3) 0.51793(13) 0.219(3) Uani 1 1 d .
F6 F 0.58937(13) 0.42104(19) 0.47655(12) 0.1573(18) Uani 1 1 d .
F7 F 0.52012(18) 0.4117(3) 0.48095(19) 0.213(3) Uani 1 1 d .
F8 F -0.05702(7) 1.37892(11) -0.06048(10) 0.0939(9) Uani 1 1 d .
F9 F 0.00213(8) 1.40930(11) -0.08149(9) 0.0883(8) Uani 1 1 d .
F10 F -0.01164(11) 1.44050(11) -0.02061(10) 0.1086(10) Uani 1 1 d .

loop_
_atom_site_aniso_label
_atom_site_aniso_U_11
_atom_site_aniso_U_22
_atom_site_aniso_U_33
_atom_site_aniso_U_23
_atom_site_aniso_U_13
_atom_site_aniso_U_12
Cu1 0.02683(17) 0.0309(2) 0.01714(16) 0.00045(13) 0.00257(12) 0.00043(13)
Cu2 0.03264(18) 0.02615(19) 0.01860(17) 0.00245(13) 0.00382(13) -0.00148(13)
Cu3 0.02741(17) 0.02511(18) 0.01580(16) 0.00229(13) 0.00161(12) -0.00127(13)
P1 0.0283(3) 0.0367(4) 0.0189(3) -0.0004(2) 0.0050(2) 0.0016(2)
P2 0.0248(3) 0.0285(3) 0.0173(3) 0.0007(2) 0.0023(2) -0.0006(2)
P3 0.0312(3) 0.0265(3) 0.0155(3) 0.0007(2) 0.0033(2) -0.0027(2)
P4 0.0316(3) 0.0279(3) 0.0238(3) 0.0039(2) 0.0062(2) 0.0008(2)
P5 0.0335(3) 0.0265(3) 0.0187(3) 0.0004(2) 0.0029(2) -0.0053(2)
P6 0.0263(3) 0.0301(3) 0.0178(3) -0.0015(2) 0.0018(2) 0.0011(2)
C1 0.082(3) 0.109(3) 0.063(2) 0.041(2) 0.021(2) 0.041(2)
C2 0.045(2) 0.075(3) 0.150(5) -0.045(3) 0.035(3) -0.0126(19)
C3 0.0406(15) 0.075(2) 0.0396(16) -0.0156(16) 0.0174(13) -0.0105(15)
C4 0.0557(19) 0.0423(19) 0.079(3) 0.0148(18) -0.0184(17) 0.0054(15)
C5 0.133(5) 0.158(6) 0.093(4) 0.067(4) 0.026(4) 0.082(5)
C6 0.076(2) 0.106(3) 0.058(2) 0.014(2) -0.0033(18) 0.045(2)
C7 0.0370(15) 0.062(2) 0.068(2) 0.0052(17) 0.0091(14) 0.0162(14)
C8 0.0543(17) 0.0481(18) 0.0396(16) -0.0106(13) 0.0106(13) -0.0168(14)
C9 0.0513(16) 0.0510(19) 0.0417(16) 0.0138(14) -0.0028(13) 0.0054(14)
C10 0.060(2) 0.081(3) 0.061(2) 0.007(2) 0.0026(17) 0.0259(19)
C11 0.0311(13) 0.081(3) 0.0464(17) -0.0312(17) 0.0080(12) 0.0017(14)
C12 0.0441(16) 0.098(3) 0.0389(16) 0.0031(17) 0.0128(13) 0.0191(17)
C13 0.0597(19) 0.052(2) 0.0507(19) -0.0229(16) 0.0005(15) 0.0107(15)
C14 0.065(3) 0.091(3) 0.090(3) -0.044(3) -0.030(2) 0.040(2)
C15 0.082(3) 0.087(3) 0.088(3) 0.048(3) 0.029(2) 0.038(2)
C16 0.0501(18) 0.104(3) 0.059(2) -0.001(2) 0.0242(16) 0.0268(19)
C17 0.0364(13) 0.0418(16) 0.0350(14) 0.0014(12) 0.0054(11) 0.0094(11)
C18 0.0424(16) 0.068(2) 0.0559(19) 0.0286(17) 0.0103(14) 0.0164(15)
C19 0.0441(16) 0.055(2) 0.0483(18) 0.0079(15) 0.0001(13) 0.0161(14)
C20 0.0582(18) 0.0354(16) 0.069(2) -0.0141(15) 0.0226(16) -0.0036(14)
C21 0.0561(18) 0.054(2) 0.0502(18) -0.0147(15) -0.0130(15) 0.0214(15)
C22 0.0634(19) 0.0346(16) 0.061(2) 0.0037(14) 0.0209(16) 0.0091(14)
C23 0.0618(18) 0.0316(16) 0.0564(19) 0.0059(14) 0.0137(15) -0.0072(13)
C24 0.0491(16) 0.0426(17) 0.0523(18) -0.0014(14) 0.0080(14) -0.0179(13)
C25 0.078(2) 0.056(2) 0.063(2) 0.0347(18) 0.0279(18) 0.0097(18)
C26 0.0432(14) 0.0453(17) 0.0343(14) -0.0079(12) 0.0048(11) 0.0077(12)
C27 0.0490(15) 0.0454(17) 0.0263(13) -0.0039(12) 0.0082(11) 0.0031(12)
C28 0.0580(18) 0.0379(17) 0.073(2) 0.0289(17) 0.0070(16) 0.0011(14)
C30 0.0584(18) 0.083(3) 0.0199(13) -0.0034(15) 0.0061(12) 0.0202(17)
C31 0.0382(15) 0.074(2) 0.0461(17) -0.0114(16) 0.0072(13) -0.0160(15)
C32 0.0414(15) 0.0533(19) 0.0468(17) -0.0162(14) -0.0052(13) 0.0160(13)
C33 0.0477(16) 0.054(2) 0.0514(18) -0.0053(15) 0.0016(14) 0.0159(14)
C34 0.0497(15) 0.0483(18) 0.0319(14) 0.0028(12) 0.0132(12) -0.0194(13)
C35 0.0459(17) 0.069(2) 0.059(2) 0.0239(18) 0.0133(15) 0.0247(16)
C36 0.0382(15) 0.052(2) 0.089(3) -0.0110(18) 0.0173(16) -0.0018(14)
C38 0.0396(14) 0.0363(15) 0.0406(15) 0.0018(12) 0.0108(11) 0.0049(11)
C39 0.071(2) 0.0389(17) 0.0451(17) -0.0175(14) 0.0224(15) -0.0139(15)
C40 0.0385(14) 0.0507(18) 0.0369(15) 0.0072(13) 0.0025(11) -0.0076(12)
C41 0.0464(15) 0.0435(17) 0.0567(18) -0.0146(14) 0.0188(14) 0.0017(13)
C42 0.0405(15) 0.0369(16) 0.063(2) 0.0017(14) 0.0002(13) 0.0113(12)
C43 0.0522(17) 0.0409(18) 0.065(2) -0.0100(15) -0.0005(15) 0.0074(14)
C44 0.0485(16) 0.060(2) 0.0439(17) -0.0057(15) 0.0144(13) -0.0242(15)
C45 0.064(2) 0.081(3) 0.0328(17) -0.0253(17) -0.0007(14) 0.0196(18)
C46 0.0358(13) 0.0397(16) 0.0341(14) 0.0030(12) 0.0013(11) -0.0060(11)
C47 0.0607(18) 0.0516(19) 0.0364(15) -0.0153(14) 0.0152(13) -0.0016(15)
C48 0.0367(13) 0.0507(17) 0.0304(13) -0.0057(12) 0.0107(11) -0.0078(12)
C49 0.060(2) 0.070(3) 0.076(3) 0.031(2) 0.0184(18) 0.0259(18)
C50 0.0427(14) 0.0288(15) 0.0580(18) 0.0021(13) 0.0020(13) -0.0006(11)
C51 0.0374(13) 0.0409(15) 0.0269(13) 0.0020(11) 0.0050(10) -0.0051(11)
C52 0.0332(12) 0.0303(14) 0.0331(13) 0.0009(11) -0.0024(10) -0.0007(10)
C53 0.0464(15) 0.0441(17) 0.0368(15) 0.0092(13) 0.0025(12) 0.0093(13)
C54 0.0432(15) 0.0334(15) 0.0525(18) 0.0070(13) -0.0122(13) 0.0008(12)
C55 0.0462(14) 0.0344(14) 0.0251(12) 0.0058(11) 0.0079(10) 0.0018(11)
C56 0.0529(17) 0.0340(16) 0.0526(18) 0.0115(13) 0.0014(14) 0.0012(13)
C57 0.0424(13) 0.0291(13) 0.0280(12) -0.0031(10) 0.0113(10) -0.0107(11)
C58 0.0323(13) 0.0333(15) 0.0504(16) -0.0113(12) 0.0029(11) 0.0029(11)
C59 0.0449(15) 0.0431(16) 0.0343(14) -0.0003(12) 0.0096(11) -0.0117(12)
C60 0.0530(16) 0.060(2) 0.0247(13) 0.0090(13) 0.0129(12) 0.0147(14)
C61 0.0424(14) 0.0413(16) 0.0427(16) 0.0047(13) 0.0033(12) 0.0060(12)
C62 0.0407(13) 0.0374(15) 0.0344(14) 0.0068(11) 0.0105(11) 0.0074(11)
C63 0.078(2) 0.0311(16) 0.0556(19) -0.0111(14) 0.0255(17) -0.0087(15)
C64 0.0387(13) 0.0357(15) 0.0327(14) 0.0057(11) -0.0006(11) -0.0044(11)
C65 0.0616(18) 0.0465(18) 0.0460(17) 0.0189(14) 0.0208(14) 0.0070(14)
C66 0.0397(12) 0.0286(13) 0.0147(10) -0.0016(9) 0.0045(9) -0.0067(10)
C67 0.0356(13) 0.0404(15) 0.0240(12) 0.0037(11) 0.0083(10) 0.0003(11)
C68 0.0360(13) 0.0462(17) 0.0294(13) -0.0038(12) 0.0024(10) 0.0052(11)
C69 0.0348(12) 0.0296(13) 0.0184(11) 0.0006(9) 0.0005(9) -0.0053(10)
C70 0.0644(18) 0.0337(15) 0.0278(13) 0.0075(11) 0.0143(12) 0.0015(13)
C71 0.0400(15) 0.072(2) 0.0448(17) 0.0059(16) -0.0003(13) -0.0014(15)
C72 0.0386(13) 0.0274(13) 0.0288(13) 0.0048(10) 0.0015(10) 0.0023(10)
C73 0.0362(12) 0.0248(12) 0.0191(11) -0.0016(9) 0.0000(9) 0.0032(10)
C74 0.0418(14) 0.0442(17) 0.0325(14) -0.0055(12) 0.0019(11) 0.0046(12)
C75 0.0417(13) 0.0317(14) 0.0259(12) 0.0068(10) 0.0070(10) 0.0030(11)
C76 0.0363(12) 0.0357(14) 0.0242(12) -0.0028(10) 0.0044(10) -0.0062(10)
C78 0.0313(12) 0.0446(16) 0.0231(12) -0.0044(11) 0.0066(9) 0.0078(11)
C79 0.0464(15) 0.0326(15) 0.0411(15) -0.0069(12) 0.0028(12) -0.0001(12)
C80 0.0399(13) 0.0393(15) 0.0283(13) -0.0046(11) 0.0067(10) -0.0035(11)
C81 0.0324(12) 0.0389(15) 0.0315(13) -0.0005(11) 0.0072(10) 0.0026(11)
C90 0.0326(12) 0.0320(13) 0.0236(12) 0.0001(10) 0.0059(9) -0.0015(10)
C91 0.0455(15) 0.062(2) 0.0182(12) -0.0047(12) 0.0055(10) 0.0041(13)
C92 0.0377(13) 0.0302(13) 0.0226(12) -0.0002(10) -0.0033(10) 0.0012(10)
C93 0.0533(16) 0.0426(16) 0.0306(14) 0.0059(12) 0.0152(12) 0.0078(13)
C94 0.0372(12) 0.0226(12) 0.0225(11) 0.0015(9) -0.0020(9) -0.0006(10)
C95 0.0272(11) 0.0327(13) 0.0198(11) 0.0006(10) 0.0017(9) 0.0022(9)
C96 0.0364(12) 0.0326(14) 0.0281(12) 0.0028(11) 0.0053(10) 0.0032(10)
C97 0.0669(18) 0.0371(16) 0.0252(13) 0.0006(11) 0.0156(12) -0.0167(14)
C98 0.0345(12) 0.0296(14) 0.0324(13) 0.0021(11) -0.0041(10) 0.0027(10)
C99 0.0390(13) 0.0259(13) 0.0301(13) 0.0046(10) 0.0013(10) -0.0005(10)
C100 0.0374(13) 0.0318(14) 0.0379(14) 0.0061(11) 0.0031(11) -0.0041(11)
C101 0.0420(14) 0.0554(18) 0.0257(13) 0.0008(12) 0.0089(11) 0.0074(13)
C102 0.0566(16) 0.0378(16) 0.0291(13) -0.0046(12) 0.0112(12) -0.0082(13)
C103 0.0378(12) 0.0254(13) 0.0227(11) 0.0018(10) -0.0006(9) 0.0039(10)
C104 0.0326(12) 0.0246(12) 0.0206(11) -0.0012(9) 0.0027(9) 0.0006(9)
C105 0.0321(12) 0.0284(13) 0.0248(12) 0.0004(10) 0.0017(9) 0.0016(10)
C106 0.0450(14) 0.0359(15) 0.0229(12) 0.0033(10) 0.0105(10) -0.0019(11)
C107 0.0315(12) 0.0311(14) 0.0369(14) 0.0102(11) 0.0068(10) -0.0017(10)
C108 0.0285(11) 0.0368(14) 0.0193(11) -0.0004(10) 0.0028(9) 0.0026(10)
C109 0.0418(13) 0.0383(15) 0.0222(12) -0.0022(11) 0.0082(10) 0.0052(11)
C110 0.0258(11) 0.0372(14) 0.0220(11) -0.0055(10) -0.0001(9) -0.0009(10)
C112 0.0335(12) 0.0420(15) 0.0239(12) -0.0038(11) 0.0040(10) 0.0007(11)
C113 0.0361(12) 0.0276(13) 0.0235(12) -0.0003(10) 0.0022(10) -0.0037(10)
C114 0.0343(12) 0.0276(13) 0.0251(12) -0.0007(10) 0.0076(9) -0.0049(10)
C116 0.0344(12) 0.0320(14) 0.0255(12) -0.0049(10) 0.0092(10) 0.0014(10)
C117 0.0293(11) 0.0289(13) 0.0202(11) 0.0017(10) 0.0040(9) 0.0000(9)
C118 0.0380(13) 0.0247(13) 0.0293(12) 0.0035(10) 0.0033(10) -0.0004(10)
C119 0.0337(12) 0.0265(13) 0.0227(11) 0.0003(10) 0.0003(9) -0.0025(10)
C120 0.046(2) 0.085(3) 0.144(5) -0.064(3) -0.027(3) 0.026(2)
O1 0.0538(14) 0.131(3) 0.102(2) 0.071(2) 0.0347(14) 0.0386(16)
O2 0.0406(9) 0.0356(10) 0.0334(9) 0.0040(8) 0.0029(8) 0.0029(8)
N1 0.0413(12) 0.0405(13) 0.0333(12) 0.0137(10) 0.0078(9) 0.0102(10)
N2 0.0349(11) 0.0275(11) 0.0319(11) 0.0073(9) 0.0007(8) 0.0033(8)
B1 0.071(3) 0.070(3) 0.067(3) 0.020(2) 0.003(2) -0.015(2)
F1 0.0812(16) 0.0660(17) 0.218(4) 0.047(2) -0.030(2) -0.0197(13)
F2 0.100(2) 0.220(4) 0.0725(17) 0.004(2) 0.0087(15) -0.059(2)
F3 0.143(2) 0.0813(18) 0.0939(18) 0.0029(15) 0.0587(18) 0.0061(17)
F4 0.0892(17) 0.0767(18) 0.139(2) 0.0080(17) 0.0238(16) -0.0036(14)
F5 0.318(7) 0.262(6) 0.076(2) 0.076(3) 0.036(3) 0.174(6)
F6 0.169(3) 0.180(4) 0.132(3) 0.098(3) 0.051(2) 0.130(3)
F7 0.172(4) 0.251(6) 0.211(5) 0.194(5) 0.023(4) 0.037(4)
F8 0.0493(11) 0.0781(16) 0.137(2) 0.0506(15) -0.0241(12) 0.0066(10)
F9 0.0823(15) 0.0752(16) 0.0973(18) 0.0525(14) -0.0076(13) 0.0089(12)
F10 0.151(2) 0.0454(13) 0.108(2) 0.0021(13) -0.0284(18) 0.0375(15)

loop_
_atom_type_symbol
_atom_type_description
_atom_type_scat_dispersion_real
_atom_type_scat_dispersion_imag
_atom_type_scat_source
C C 0.0181 0.0091 'International Tables Vol C Tables 4.2.6.8 and 6.1.1.4'
H H 0.0000 0.0000 'International Tables Vol C Tables 4.2.6.8 and 6.1.1.4'
B B 0.0090 0.0039 'International Tables Vol C Tables 4.2.6.8 and 6.1.1.4'
Cu Cu -1.9646 0.5888 'International Tables Vol C Tables 4.2.6.8 and 6.1.1.4'
F F 0.0727 0.0534 'International Tables Vol C Tables 4.2.6.8 and 6.1.1.4'
N N 0.0311 0.0180 'International Tables Vol C Tables 4.2.6.8 and 6.1.1.4'
O O 0.0492 0.0322 'International Tables Vol C Tables 4.2.6.8 and 6.1.1.4'
P P 0.2955 0.4335 'International Tables Vol C Tables 4.2.6.8 and 6.1.1.4'

loop_
_geom_angle_atom_site_label_1
_geom_angle_atom_site_label_2
_geom_angle_atom_site_label_3
_geom_angle
Cu3 Cu1 Cu2 53.490(11)
P1 Cu1 Cu2 96.25(2)
P1 Cu1 Cu3 149.41(2)
P6 Cu1 Cu2 130.54(2)
P6 Cu1 Cu3 94.086(19)
P6 Cu1 P1 105.24(2)
C117 Cu1 Cu2 53.87(7)
C117 Cu1 Cu3 52.02(7)
C117 Cu1 P1 116.91(7)
C117 Cu1 P6 137.23(7)
Cu3 Cu2 Cu1 60.407(12)
P4 Cu2 Cu1 88.11(2)
P4 Cu2 Cu3 144.51(2)
P4 Cu2 P5 120.05(3)
P4 Cu2 C117 116.07(6)
P5 Cu2 Cu1 145.70(2)
P5 Cu2 Cu3 95.308(19)
C117 Cu2 Cu1 44.68(6)
C117 Cu2 Cu3 53.11(6)
C117 Cu2 P5 101.92(6)
C119 Cu2 Cu1 75.44(7)
C119 Cu2 Cu3 52.05(7)
C119 Cu2 P4 107.40(7)
C119 Cu2 P5 110.01(7)
C119 Cu2 C117 99.46(9)
Cu2 Cu3 Cu1 66.103(13)
P2 Cu3 Cu1 90.247(19)
P2 Cu3 Cu2 148.95(2)
P2 Cu3 P3 112.95(2)
P3 Cu3 Cu1 146.51(2)
P3 Cu3 Cu2 97.27(2)
C117 Cu3 Cu1 47.50(6)
C117 Cu3 Cu2 59.24(6)
C117 Cu3 P2 119.38(7)
C117 Cu3 P3 99.07(6)
C119 Cu3 Cu1 79.31(7)
C119 Cu3 Cu2 53.43(7)
C119 Cu3 P2 104.46(7)
C119 Cu3 P3 115.11(7)
C119 Cu3 C117 106.20(9)
C67 P1 Cu1 105.90(8)
C78 P1 Cu1 116.53(8)
C78 P1 C67 104.42(12)
C78 P1 C81 101.01(11)
C81 P1 Cu1 122.48(9)
C81 P1 C67 104.71(12)
C90 P2 Cu3 116.84(8)
C90 P2 C95 105.49(11)
C90 P2 C110 104.99(11)
C95 P2 Cu3 109.38(8)
C110 P2 Cu3 115.85(8)
C110 P2 C95 102.95(10)
C66 P3 Cu3 113.46(8)
C66 P3 C69 104.68(11)
C66 P3 C114 103.26(11)
C69 P3 Cu3 109.60(8)
C114 P3 Cu3 119.40(8)
C114 P3 C69 105.17(11)
C58 P4 Cu2 116.82(10)
C58 P4 C67 103.10(12)
C67 P4 Cu2 118.39(8)
C107 P4 Cu2 110.70(8)
C107 P4 C58 105.17(12)
C107 P4 C67 100.74(12)
C57 P5 Cu2 117.95(8)
C57 P5 C69 102.61(11)
C57 P5 C76 101.37(12)
C69 P5 Cu2 108.28(8)
C76 P5 Cu2 120.53(8)
C76 P5 C69 103.94(11)
C95 P6 Cu1 112.66(8)
C108 P6 Cu1 112.99(8)
C108 P6 C95 102.48(11)
C116 P6 Cu1 117.58(8)
C116 P6 C95 103.54(11)
C116 P6 C108 106.10(11)
C6 C1 C5 117.8(5)
C15 C1 C5 120.6(6)
C15 C1 C6 121.5(4)
C120 C2 C36 120.5(4)
C11 C3 C48 120.8(3)
F8 C4 C54 112.8(3)
F8 C4 F9 104.9(3)
F8 C4 F10 109.1(3)
F9 C4 C54 112.8(3)
F10 C4 C54 112.3(3)
F10 C4 F9 104.3(3)
F5 C5 C1 110.9(6)
F5 C5 F7 106.6(6)
F6 C5 C1 114.5(5)
F6 C5 F5 105.7(6)
F6 C5 F7 107.6(7)
F7 C5 C1 111.2(5)
C10 C6 C1 119.2(4)
C19 C7 C16 119.8(3)
C80 C8 C63 120.2(3)
C54 C9 C53 120.3(3)
C35 C10 C6 117.8(4)
C3 C11 C32 119.5(3)
C16 C12 C81 120.2(3)
C45 C13 C26 119.8(3)
C120 C14 C21 120.4(5)
C1 C15 C49 119.5(5)
C7 C16 C12 120.2(3)
C81 C17 C19 120.6(3)
O1 C18 C35 122.1(3)
O1 C18 N1 125.4(3)
N1 C18 C35 112.5(3)
C7 C19 C17 120.5(3)
C43 C20 C39 119.5(3)
C14 C21 C58 120.7(4)
C63 C22 C38 120.2(3)
C56 C23 C24 120.0(3)
C46 C24 C23 120.1(3)
C28 C25 C65 120.4(3)
C78 C26 C13 120.3(3)
C47 C27 C114 120.4(3)
C50 C28 C25 120.2(3)
C45 C30 C101 120.8(3)
C71 C31 C44 119.4(3)
C68 C32 C11 119.8(3)
C41 C33 C74 120.2(3)
C97 C34 C51 121.0(3)
C10 C35 C18 118.1(3)
C49 C35 C10 120.7(3)
C49 C35 C18 121.1(3)
C58 C36 C2 118.5(4)
C22 C38 C116 120.0(3)
C20 C39 C102 120.7(3)
C76 C40 C71 119.7(3)
C47 C41 C33 119.4(3)
C61 C42 C54 119.9(3)
C20 C43 C79 120.8(3)
C31 C44 C59 120.6(3)
C30 C45 C13 120.5(3)
C24 C46 C90 120.3(3)
C41 C47 C27 120.9(3)
C3 C48 C110 120.2(3)
C35 C49 C15 121.2(4)
C28 C50 C100 119.6(3)
C34 C51 C66 120.3(3)
C99 C52 C103 119.7(2)
C9 C53 C98 119.7(3)
C9 C54 C4 121.6(3)
C9 C54 C42 120.1(3)
C42 C54 C4 118.3(3)
C62 C55 C94 121.6(2)
C23 C56 C64 120.3(3)
C79 C57 P5 119.80(19)
C79 C57 C102 118.5(3)
C102 C57 P5 121.6(2)
C21 C58 P4 117.5(2)
C36 C58 P4 122.8(2)
C36 C58 C21 119.7(3)
C44 C59 C76 120.3(3)
C91 C60 C93 120.0(3)
C42 C61 C98 120.1(3)
C55 C62 C72 119.4(2)
C22 C63 C8 120.2(3)
C90 C64 C56 120.2(3)
C25 C65 C107 120.5(3)
C51 C66 P3 119.5(2)
C106 C66 P3 121.17(18)
C106 C66 C51 118.3(2)
P1 C67 P4 112.12(13)
C110 C68 C32 121.0(3)
P5 C69 P3 109.37(12)
C97 C70 C106 120.4(3)
C31 C71 C40 121.1(3)
C62 C72 N1 122.9(2)
C75 C72 C62 119.6(2)
C75 C72 N1 117.3(2)
C99 C73 C104 122.2(2)
C99 C73 C105 117.0(2)
C105 C73 C104 120.7(2)
C114 C74 C33 120.5(3)
C96 C75 C72 120.5(2)
C40 C76 P5 123.2(2)
C40 C76 C59 118.9(2)
C59 C76 P5 117.7(2)
C26 C78 P1 116.4(2)
C26 C78 C101 119.3(2)
C101 C78 P1 124.3(2)
C43 C79 C57 120.5(3)
C8 C80 C116 120.0(3)
C12 C81 P1 121.6(2)
C17 C81 P1 119.64(19)
C17 C81 C12 118.7(2)
C46 C90 P2 123.2(2)
C64 C90 P2 117.83(19)
C64 C90 C46 118.9(2)
C60 C91 C112 120.6(3)
O2 C92 C98 119.7(2)
O2 C92 N2 124.1(2)
N2 C92 C98 116.2(2)
C60 C93 C109 119.7(3)
C55 C94 C96 118.0(2)
C55 C94 C113 121.3(2)
C96 C94 C113 120.7(2)
P2 C95 P6 108.11(11)
C75 C96 C94 120.7(2)
C34 C97 C70 119.3(3)
C53 C98 C92 123.4(2)
C61 C98 C53 119.8(2)
C61 C98 C92 116.8(2)
C52 C99 C73 122.1(2)
C50 C100 C107 120.9(3)
C30 C101 C78 119.3(3)
C39 C102 C57 119.9(3)
C52 C103 N2 124.0(2)
C118 C103 C52 118.8(2)
C118 C103 N2 117.1(2)
C117 C104 C73 175.6(3)
C118 C105 C73 121.2(2)
C66 C106 C70 120.7(2)
C65 C107 P4 123.1(2)
C100 C107 P4 118.48(19)
C100 C107 C65 118.4(3)
C109 C108 P6 116.75(18)
C109 C108 C112 118.9(2)
C112 C108 P6 124.3(2)
C93 C109 C108 120.9(2)
C48 C110 P2 120.6(2)
C68 C110 P2 120.19(19)
C68 C110 C48 118.6(2)
C91 C112 C108 119.9(3)
C119 C113 C94 178.8(3)
C27 C114 P3 122.7(2)
C74 C114 P3 118.79(19)
C74 C114 C27 118.5(2)
C38 C116 P6 117.7(2)
C38 C116 C80 119.4(2)
C80 C116 P6 122.8(2)
Cu1 C117 Cu2 81.45(8)
Cu1 C117 Cu3 80.48(8)
Cu3 C117 Cu2 67.65(7)
C104 C117 Cu1 136.0(2)
C104 C117 Cu2 127.07(19)
C104 C117 Cu3 137.85(19)
C105 C118 C103 121.0(2)
Cu3 C119 Cu2 74.52(8)
C113 C119 Cu2 138.5(2)
C113 C119 Cu3 146.1(2)
C14 C120 C2 120.2(4)
C18 N1 C72 128.6(2)
C92 N2 C103 126.4(2)
F1 B1 F2 110.2(4)
F1 B1 F3 110.6(4)
F1 B1 F4 109.2(4)
F2 B1 F3 106.9(4)
F2 B1 F4 109.5(5)
F4 B1 F3 110.5(4)

loop_
_geom_bond_atom_site_label_1
_geom_bond_atom_site_label_2
_geom_bond_distance
Cu1 Cu2 2.8375(5)
Cu1 Cu3 2.6987(5)
Cu1 P1 2.2991(6)
Cu1 P6 2.2901(6)
Cu1 C117 2.018(2)
Cu2 Cu3 2.4944(4)
Cu2 P4 2.2609(7)
Cu2 P5 2.3193(6)
Cu2 C117 2.317(2)
Cu2 C119 2.079(2)
Cu3 P2 2.2540(6)
Cu3 P3 2.2838(6)
Cu3 C117 2.157(2)
Cu3 C119 2.041(2)
P1 C67 1.831(3)
P1 C78 1.826(3)
P1 C81 1.828(3)
P2 C90 1.819(3)
P2 C95 1.839(2)
P2 C110 1.821(2)
P3 C66 1.821(2)
P3 C69 1.842(2)
P3 C114 1.823(3)
P4 C58 1.829(3)
P4 C67 1.848(3)
P4 C107 1.821(3)
P5 C57 1.830(3)
P5 C69 1.840(2)
P5 C76 1.833(2)
P6 C95 1.839(2)
P6 C108 1.832(2)
P6 C116 1.820(3)
C1 C5 1.517(6)
C1 C6 1.407(7)
C1 C15 1.331(7)
C2 C36 1.416(5)
C2 C120 1.364(7)
C3 C11 1.374(5)
C3 C48 1.382(4)
C4 C54 1.496(4)
C4 F8 1.312(4)
C4 F9 1.351(5)
C4 F10 1.318(5)
C5 F5 1.328(9)
C5 F6 1.261(6)
C5 F7 1.360(9)
C6 C10 1.402(6)
C7 C16 1.374(5)
C7 C19 1.354(5)
C8 C63 1.388(5)
C8 C80 1.378(4)
C9 C53 1.387(4)
C9 C54 1.375(5)
C10 C35 1.398(5)
C11 C32 1.390(5)
C12 C16 1.383(5)
C12 C81 1.387(4)
C13 C26 1.390(4)
C13 C45 1.375(5)
C14 C21 1.376(5)
C14 C120 1.357(8)
C15 C49 1.381(5)
C17 C19 1.387(4)
C17 C81 1.372(4)
C18 C35 1.509(4)
C18 O1 1.213(4)
C18 N1 1.338(4)
C20 C39 1.373(5)
C20 C43 1.371(5)
C21 C58 1.380(4)
C22 C38 1.386(4)
C22 C63 1.372(5)
C23 C24 1.389(5)
C23 C56 1.367(4)
C24 C46 1.378(4)
C25 C28 1.377(5)
C25 C65 1.379(5)
C26 C78 1.388(4)
C27 C47 1.374(4)
C27 C114 1.398(4)
C28 C50 1.376(5)
C30 C45 1.360(5)
C30 C101 1.393(4)
C31 C44 1.370(5)
C31 C71 1.369(5)
C32 C68 1.388(4)
C33 C41 1.380(4)
C33 C74 1.391(4)
C34 C51 1.392(4)
C34 C97 1.373(4)
C35 C49 1.357(5)
C36 C58 1.379(4)
C38 C116 1.392(4)
C39 C102 1.393(4)
C40 C71 1.395(4)
C40 C76 1.384(4)
C41 C47 1.371(5)
C42 C54 1.390(5)
C42 C61 1.379(4)
C43 C79 1.384(4)
C44 C59 1.390(4)
C46 C90 1.396(4)
C48 C110 1.398(4)
C50 C100 1.389(4)
C51 C66 1.396(3)
C52 C99 1.384(4)
C52 C103 1.396(4)
C53 C98 1.389(4)
C55 C62 1.383(4)
C55 C94 1.392(4)
C56 C64 1.392(4)
C57 C79 1.389(4)
C57 C102 1.397(4)
C59 C76 1.393(4)
C60 C91 1.377(5)
C60 C93 1.384(4)
C61 C98 1.388(4)
C62 C72 1.390(4)
C64 C90 1.390(4)
C65 C107 1.393(4)
C66 C106 1.390(4)
C68 C110 1.383(4)
C70 C97 1.380(4)
C70 C106 1.394(4)
C72 C75 1.387(4)
C72 N1 1.409(3)
C73 C99 1.399(3)
C73 C104 1.436(3)
C73 C105 1.407(3)
C74 C114 1.381(4)
C75 C96 1.376(4)
C78 C101 1.397(4)
C80 C116 1.395(4)
C91 C112 1.392(4)
C92 C98 1.505(3)
C92 O2 1.232(3)
C92 N2 1.349(3)
C93 C109 1.388(4)
C94 C96 1.397(3)
C94 C113 1.434(3)
C100 C107 1.389(4)
C103 C118 1.395(3)
C103 N2 1.418(3)
C104 C117 1.212(3)
C105 C118 1.374(3)
C108 C109 1.391(4)
C108 C112 1.394(3)
C113 C119 1.211(3)
B1 F1 1.353(6)
B1 F2 1.354(5)
B1 F3 1.379(5)
B1 F4 1.377(6)

loop_
_geom_torsion_atom_site_label_1
_geom_torsion_atom_site_label_2
_geom_torsion_atom_site_label_3
_geom_torsion_atom_site_label_4
_geom_torsion
Cu1 Cu2 Cu3 P2 43.38(4)
Cu1 Cu2 Cu3 P3 -149.66(2)
Cu1 Cu2 Cu3 C117 -53.40(7)
Cu1 Cu2 Cu3 C119 94.37(8)
Cu1 Cu2 P4 C58 112.17(10)
Cu1 Cu2 P4 C67 -12.03(10)
Cu1 Cu2 P4 C107 -127.54(9)
Cu1 Cu2 P5 C57 128.46(9)
Cu1 Cu2 P5 C69 12.65(10)
Cu1 Cu2 P5 C76 -106.65(10)
Cu1 Cu2 C117 Cu3 83.16(7)
Cu1 Cu2 C117 C104 -142.9(3)
Cu1 Cu2 C119 Cu3 -63.61(5)
Cu1 Cu2 C119 C113 126.0(3)
Cu1 Cu3 P2 C90 -75.29(9)
Cu1 Cu3 P2 C95 44.40(8)
Cu1 Cu3 P2 C110 160.15(9)
Cu1 Cu3 P3 C66 80.22(10)
Cu1 Cu3 P3 C69 -36.38(10)
Cu1 Cu3 P3 C114 -157.68(9)
Cu1 Cu3 C117 Cu2 -84.61(6)
Cu1 Cu3 C117 C104 154.3(3)
Cu1 Cu3 C119 Cu2 68.08(5)
Cu1 Cu3 C119 C113 -123.4(4)
Cu1 P1 C67 P4 -48.19(14)
Cu1 P1 C78 C26 59.5(2)
Cu1 P1 C78 C101 -121.1(2)
Cu1 P1 C81 C12 -161.5(2)
Cu1 P1 C81 C17 14.9(3)
Cu1 P6 C95 P2 36.36(14)
Cu1 P6 C108 C109 51.1(2)
Cu1 P6 C108 C112 -126.34(19)
Cu1 P6 C116 C38 -1.6(2)
Cu1 P6 C116 C80 -179.23(17)
Cu2 Cu1 Cu3 P2 -159.25(2)
Cu2 Cu1 Cu3 P3 65.24(4)
Cu2 Cu1 Cu3 C117 69.34(9)
Cu2 Cu1 Cu3 C119 -54.58(7)
Cu2 Cu1 P1 C67 34.08(9)
Cu2 Cu1 P1 C78 149.65(10)
Cu2 Cu1 P1 C81 -85.55(11)
Cu2 Cu1 P6 C95 38.21(9)
Cu2 Cu1 P6 C108 -77.35(9)
Cu2 Cu1 P6 C116 158.49(8)
Cu2 Cu1 C117 Cu3 -68.62(6)
Cu2 Cu1 C117 C104 136.2(3)
Cu2 Cu3 P2 C90 -114.19(9)
Cu2 Cu3 P2 C95 5.50(10)
Cu2 Cu3 P2 C110 121.25(10)
Cu2 Cu3 P3 C66 137.04(9)
Cu2 Cu3 P3 C69 20.44(9)
Cu2 Cu3 P3 C114 -100.85(9)
Cu2 Cu3 C117 Cu1 84.61(6)
Cu2 Cu3 C117 C104 -121.1(3)
Cu2 Cu3 C119 C113 168.5(4)
Cu2 P4 C58 C21 -8.2(3)
Cu2 P4 C58 C36 170.8(2)
Cu2 P4 C67 P1 40.55(16)
Cu2 P4 C107 C65 155.2(2)
Cu2 P4 C107 C100 -22.3(2)
Cu2 P5 C57 C79 -6.7(2)
Cu2 P5 C57 C102 175.72(18)
Cu2 P5 C69 P3 48.32(14)
Cu2 P5 C76 C40 100.6(2)
Cu2 P5 C76 C59 -75.4(2)
Cu3 Cu1 Cu2 P4 162.85(2)
Cu3 Cu1 Cu2 P5 -49.94(4)
Cu3 Cu1 Cu2 C117 -65.95(8)
Cu3 Cu1 Cu2 C119 54.33(7)
Cu3 Cu1 P1 C67 26.36(10)
Cu3 Cu1 P1 C78 141.93(10)
Cu3 Cu1 P1 C81 -93.27(11)
Cu3 Cu1 P6 C95 -5.42(9)
Cu3 Cu1 P6 C108 -120.98(9)
Cu3 Cu1 P6 C116 114.86(9)
Cu3 Cu1 C117 Cu2 68.62(6)
Cu3 Cu1 C117 C104 -155.2(3)
Cu3 Cu2 P4 C58 138.37(10)
Cu3 Cu2 P4 C67 14.18(11)
Cu3 Cu2 P4 C107 -101.33(10)
Cu3 Cu2 P5 C57 86.51(9)
Cu3 Cu2 P5 C69 -29.30(9)
Cu3 Cu2 P5 C76 -148.59(10)
Cu3 Cu2 C117 Cu1 -83.16(7)
Cu3 Cu2 C117 C104 133.9(2)
Cu3 Cu2 C119 C113 -170.4(3)
Cu3 P2 C90 C46 169.30(19)
Cu3 P2 C90 C64 -9.6(2)
Cu3 P2 C95 P6 -56.12(13)
Cu3 P2 C110 C48 97.9(2)
Cu3 P2 C110 C68 -73.4(2)
Cu3 P3 C66 C51 92.1(2)
Cu3 P3 C66 C106 -76.0(2)
Cu3 P3 C69 P5 -44.49(14)
Cu3 P3 C114 C27 174.65(19)
Cu3 P3 C114 C74 -5.9(2)
P1 Cu1 Cu2 Cu3 -175.12(2)
P1 Cu1 Cu2 P4 -12.27(2)
P1 Cu1 Cu2 P5 134.94(4)
P1 Cu1 Cu2 C117 118.93(8)
P1 Cu1 Cu2 C119 -120.79(7)
P1 Cu1 Cu3 Cu2 9.56(4)
P1 Cu1 Cu3 P2 -149.69(4)
P1 Cu1 Cu3 P3 74.81(6)
P1 Cu1 Cu3 C117 78.91(9)
P1 Cu1 Cu3 C119 -45.02(8)
P1 Cu1 P6 C95 150.64(9)
P1 Cu1 P6 C108 35.08(9)
P1 Cu1 P6 C116 -89.08(9)
P1 Cu1 C117 Cu2 -77.33(7)
P1 Cu1 C117 Cu3 -145.95(4)
P1 Cu1 C117 C104 58.8(3)
P1 C78 C101 C30 -179.5(2)
P2 Cu3 P3 C66 -50.22(9)
P2 Cu3 P3 C69 -166.82(9)
P2 Cu3 P3 C114 71.89(9)
P2 Cu3 C117 Cu1 -59.40(8)
P2 Cu3 C117 Cu2 -144.00(3)
P2 Cu3 C117 C104 94.9(3)
P2 Cu3 C119 Cu2 155.55(4)
P2 Cu3 C119 C113 -35.9(4)
P3 Cu3 P2 C90 79.88(9)
P3 Cu3 P2 C95 -160.43(8)
P3 Cu3 P2 C110 -44.68(9)
P3 Cu3 C117 Cu1 177.71(5)
P3 Cu3 C117 Cu2 93.10(4)
P3 Cu3 C117 C104 -28.0(3)
P3 Cu3 C119 Cu2 -80.01(7)
P3 Cu3 C119 C113 88.5(4)
P3 C66 C106 C70 166.1(2)
P4 Cu2 Cu3 Cu1 -30.50(4)
P4 Cu2 Cu3 P2 12.88(7)
P4 Cu2 Cu3 P3 179.83(4)
P4 Cu2 Cu3 C117 -83.91(8)
P4 Cu2 Cu3 C119 63.86(9)
P4 Cu2 P5 C57 -90.25(9)
P4 Cu2 P5 C69 153.94(9)
P4 Cu2 P5 C76 34.65(11)
P4 Cu2 C117 Cu1 56.85(8)
P4 Cu2 C117 Cu3 140.01(4)
P4 Cu2 C117 C104 -86.0(2)
P4 Cu2 C119 Cu3 -146.89(4)
P4 Cu2 C119 C113 42.7(3)
P5 Cu2 Cu3 Cu1 154.33(2)
P5 Cu2 Cu3 P2 -162.29(4)
P5 Cu2 Cu3 P3 4.67(3)
P5 Cu2 Cu3 C117 100.93(7)
P5 Cu2 Cu3 C119 -111.30(9)
P5 Cu2 P4 C58 -47.19(11)
P5 Cu2 P4 C67 -171.38(10)
P5 Cu2 P4 C107 73.11(9)
P5 Cu2 C117 Cu1 -170.86(5)
P5 Cu2 C117 Cu3 -87.70(5)
P5 Cu2 C117 C104 46.3(2)
P5 Cu2 C119 Cu3 80.84(6)
P5 Cu2 C119 C113 -89.5(3)
P5 C57 C79 C43 -178.1(2)
P5 C57 C102 C39 177.3(2)
P6 Cu1 Cu2 Cu3 -58.91(3)
P6 Cu1 Cu2 P4 103.94(3)
P6 Cu1 Cu2 P5 -108.85(4)
P6 Cu1 Cu2 C117 -124.86(8)
P6 Cu1 Cu2 C119 -4.58(7)
P6 Cu1 Cu3 Cu2 139.27(2)
P6 Cu1 Cu3 P2 -19.98(3)
P6 Cu1 Cu3 P3 -155.48(4)
P6 Cu1 Cu3 C117 -151.39(9)
P6 Cu1 Cu3 C119 84.69(7)
P6 Cu1 P1 C67 -100.95(9)
P6 Cu1 P1 C78 14.61(10)
P6 Cu1 P1 C81 139.41(11)
P6 Cu1 C117 Cu2 113.32(8)
P6 Cu1 C117 Cu3 44.70(12)
P6 Cu1 C117 C104 -110.5(3)
P6 C108 C109 C93 -178.7(2)
P6 C108 C112 C91 179.15(19)
C1 C6 C10 C35 1.0(6)
C1 C15 C49 C35 2.5(7)
C2 C36 C58 P4 -179.7(3)
C2 C36 C58 C21 -0.7(5)
C3 C11 C32 C68 1.3(4)
C3 C48 C110 P2 -170.2(2)
C3 C48 C110 C68 1.3(4)
C5 C1 C6 C10 -177.7(5)
C5 C1 C15 C49 175.9(5)
C6 C1 C5 F5 58.0(7)
C6 C1 C5 F6 -61.5(9)
C6 C1 C5 F7 176.3(6)
C6 C1 C15 C49 -1.4(7)
C6 C10 C35 C18 177.7(4)
C6 C10 C35 C49 0.1(6)
C8 C80 C116 P6 179.6(2)
C8 C80 C116 C38 2.0(4)
C9 C53 C98 C61 -0.9(4)
C9 C53 C98 C92 177.1(3)
C10 C35 C49 C15 -1.9(6)
C11 C3 C48 C110 -0.7(4)
C11 C32 C68 C110 -0.7(4)
C13 C26 C78 P1 179.0(2)
C13 C26 C78 C101 -0.4(4)
C14 C21 C58 P4 179.6(3)
C14 C21 C58 C36 0.5(5)
C15 C1 C5 F5 -119.4(7)
C15 C1 C5 F6 121.1(7)
C15 C1 C5 F7 -1.0(9)
C15 C1 C6 C10 -0.4(7)
C16 C7 C19 C17 3.5(6)
C16 C12 C81 P1 179.1(3)
C16 C12 C81 C17 2.7(6)
C18 C35 C49 C15 -179.4(4)
C19 C7 C16 C12 -3.2(6)
C19 C17 C81 P1 -178.9(2)
C19 C17 C81 C12 -2.3(5)
C20 C39 C102 C57 1.2(4)
C20 C43 C79 C57 0.3(5)
C21 C14 C120 C2 0.3(6)
C22 C38 C116 P6 -178.9(2)
C22 C38 C116 C80 -1.2(4)
C23 C24 C46 C90 -1.4(4)
C23 C56 C64 C90 -1.5(5)
C24 C23 C56 C64 2.1(5)
C24 C46 C90 P2 -176.8(2)
C24 C46 C90 C64 2.1(4)
C25 C28 C50 C100 -0.7(5)
C25 C65 C107 P4 -177.5(3)
C25 C65 C107 C100 0.0(4)
C26 C13 C45 C30 0.1(5)
C26 C78 C101 C30 -0.1(4)
C28 C25 C65 C107 0.9(5)
C28 C50 C100 C107 1.6(4)
C31 C44 C59 C76 -0.9(5)
C32 C68 C110 P2 170.9(2)
C32 C68 C110 C48 -0.6(4)
C33 C41 C47 C27 -0.6(5)
C33 C74 C114 P3 -179.6(2)
C33 C74 C114 C27 -0.1(4)
C34 C51 C66 P3 -166.6(2)
C34 C51 C66 C106 1.8(4)
C35 C18 N1 C72 -177.8(3)
C36 C2 C120 C14 -0.5(6)
C38 C22 C63 C8 0.9(5)
C39 C20 C43 C79 0.6(5)
C41 C33 C74 C114 -0.3(5)
C42 C61 C98 C53 -0.2(4)
C42 C61 C98 C92 -178.4(3)
C43 C20 C39 C102 -1.4(5)
C44 C31 C71 C40 -0.1(5)
C44 C59 C76 P5 177.6(2)
C44 C59 C76 C40 1.4(4)
C45 C13 C26 C78 0.5(4)
C45 C30 C101 C78 0.7(4)
C47 C27 C114 P3 179.6(2)
C47 C27 C114 C74 0.1(4)
C48 C3 C11 C32 -0.6(4)
C50 C100 C107 P4 176.3(2)
C50 C100 C107 C65 -1.2(4)
C51 C34 C97 C70 -1.3(4)
C51 C66 C106 C70 -2.1(4)
C52 C103 C118 C105 -3.8(4)
C52 C103 N2 C92 16.2(4)
C53 C9 C54 C4 -179.6(3)
C53 C9 C54 C42 -0.4(5)
C54 C9 C53 C98 1.3(5)
C54 C42 C61 C98 1.1(4)
C55 C62 C72 C75 3.4(4)
C55 C62 C72 N1 178.5(3)
C55 C94 C96 C75 4.0(4)
C55 C94 C113 C119 -144(13)
C56 C23 C24 C46 -0.7(5)
C56 C64 C90 P2 178.3(2)
C56 C64 C90 C46 -0.6(4)
C57 P5 C69 P3 -77.10(14)
C57 P5 C76 C40 -127.1(2)
C57 P5 C76 C59 56.9(2)
C58 P4 C67 P1 -90.16(15)
C58 P4 C107 C65 -77.8(3)
C58 P4 C107 C100 104.8(2)
C60 C91 C112 C108 -0.9(4)
C60 C93 C109 C108 -0.5(4)
C61 C42 C54 C4 178.4(3)
C61 C42 C54 C9 -0.8(5)
C62 C55 C94 C96 -3.6(4)
C62 C55 C94 C113 176.0(2)
C62 C72 C75 C96 -3.0(4)
C62 C72 N1 C18 16.7(5)
C63 C8 C80 C116 -1.4(4)
C63 C22 C38 C116 -0.3(4)
C65 C25 C28 C50 -0.5(5)
C66 P3 C69 P5 -166.50(12)
C66 P3 C114 C27 -58.3(2)
C66 P3 C114 C74 121.1(2)
C67 P1 C78 C26 175.89(19)
C67 P1 C78 C101 -4.7(2)
C67 P1 C81 C12 78.2(3)
C67 P1 C81 C17 -105.3(2)
C67 P4 C58 C21 123.5(2)
C67 P4 C58 C36 -57.5(3)
C67 P4 C107 C65 29.1(3)
C67 P4 C107 C100 -148.3(2)
C69 P3 C66 C51 -148.4(2)
C69 P3 C66 C106 43.5(2)
C69 P3 C114 C27 51.2(2)
C69 P3 C114 C74 -129.4(2)
C69 P5 C57 C79 112.1(2)
C69 P5 C57 C102 -65.4(2)
C69 P5 C76 C40 -20.8(3)
C69 P5 C76 C59 163.1(2)
C71 C31 C44 C59 0.3(5)
C71 C40 C76 P5 -177.2(2)
C71 C40 C76 C59 -1.2(4)
C72 C75 C96 C94 -0.7(4)
C73 C104 C117 Cu1 16(3)
C73 C104 C117 Cu2 137(3)
C73 C104 C117 Cu3 -126(3)
C73 C105 C118 C103 0.4(4)
C74 C33 C41 C47 0.6(5)
C75 C72 N1 C18 -168.0(3)
C76 P5 C57 C79 -140.6(2)
C76 P5 C57 C102 41.8(2)
C76 P5 C69 P3 177.60(13)
C76 C40 C71 C31 0.6(5)
C78 P1 C67 P4 -171.75(12)
C78 P1 C81 C12 -30.0(3)
C78 P1 C81 C17 146.4(2)
C79 C57 C102 C39 -0.3(4)
C80 C8 C63 C22 0.0(5)
C81 P1 C67 P4 82.51(15)
C81 P1 C78 C26 -75.6(2)
C81 P1 C78 C101 103.7(2)
C81 C12 C16 C7 0.0(7)
C81 C17 C19 C7 -0.8(5)
C90 P2 C95 P6 70.33(14)
C90 P2 C110 C48 -32.6(2)
C90 P2 C110 C68 156.1(2)
C91 C60 C93 C109 1.4(4)
C93 C60 C91 C112 -0.7(4)
C94 C55 C62 C72 0.0(4)
C94 C113 C119 Cu2 -83(13)
C94 C113 C119 Cu3 114(13)
C95 P2 C90 C46 47.6(2)
C95 P2 C90 C64 -131.3(2)
C95 P2 C110 C48 -142.8(2)
C95 P2 C110 C68 45.9(2)
C95 P6 C108 C109 -70.4(2)
C95 P6 C108 C112 112.2(2)
C95 P6 C116 C38 123.4(2)
C95 P6 C116 C80 -54.3(2)
C96 C94 C113 C119 35(13)
C97 C34 C51 C66 -0.2(4)
C97 C70 C106 C66 0.7(4)
C98 C92 N2 C103 178.7(2)
C99 C52 C103 C118 3.6(4)
C99 C52 C103 N2 -177.5(2)
C99 C73 C104 C117 -107(3)
C99 C73 C105 C118 3.1(4)
C101 C30 C45 C13 -0.6(5)
C102 C57 C79 C43 -0.5(4)
C103 C52 C99 C73 0.0(4)
C104 C73 C99 C52 173.8(2)
C104 C73 C105 C118 -174.1(2)
C105 C73 C99 C52 -3.3(4)
C105 C73 C104 C117 70(3)
C106 C70 C97 C34 1.0(4)
C107 P4 C58 C21 -131.4(2)
C107 P4 C58 C36 47.6(3)
C107 P4 C67 P1 161.31(13)
C108 P6 C95 P2 158.08(12)
C108 P6 C116 C38 -129.1(2)
C108 P6 C116 C80 53.2(2)
C109 C108 C112 C91 1.8(4)
C110 P2 C90 C46 -60.8(2)
C110 P2 C90 C64 120.3(2)
C110 P2 C95 P6 -179.84(12)
C112 C108 C109 C93 -1.1(4)
C113 C94 C96 C75 -175.6(2)
C114 P3 C66 C51 -38.6(2)
C114 P3 C66 C106 153.3(2)
C114 P3 C69 P5 85.04(14)
C114 C27 C47 C41 0.2(5)
C116 P6 C95 P2 -91.71(14)
C116 P6 C108 C109 -178.67(18)
C116 P6 C108 C112 3.9(2)
C117 Cu1 Cu2 Cu3 65.95(8)
C117 Cu1 Cu2 P4 -131.20(8)
C117 Cu1 Cu2 P5 16.01(9)
C117 Cu1 Cu2 C119 120.28(10)
C117 Cu1 Cu3 Cu2 -69.34(9)
C117 Cu1 Cu3 P2 131.41(9)
C117 Cu1 Cu3 P3 -4.10(9)
C117 Cu1 Cu3 C119 -123.92(11)
C117 Cu1 P1 C67 86.52(12)
C117 Cu1 P1 C78 -157.91(12)
C117 Cu1 P1 C81 -33.11(14)
C117 Cu1 P6 C95 -39.19(14)
C117 Cu1 P6 C108 -154.75(13)
C117 Cu1 P6 C116 81.09(14)
C117 Cu2 Cu3 Cu1 53.40(7)
C117 Cu2 Cu3 P2 96.78(8)
C117 Cu2 Cu3 P3 -96.26(7)
C117 Cu2 Cu3 C119 147.77(11)
C117 Cu2 P4 C58 76.08(12)
C117 Cu2 P4 C67 -48.11(12)
C117 Cu2 P4 C107 -163.62(11)
C117 Cu2 P5 C57 139.89(10)
C117 Cu2 P5 C69 24.08(10)
C117 Cu2 P5 C76 -95.22(12)
C117 Cu2 C119 Cu3 -25.62(8)
C117 Cu2 C119 C113 164.0(3)
C117 Cu3 P2 C90 -35.90(11)
C117 Cu3 P2 C95 83.79(11)
C117 Cu3 P2 C110 -160.46(11)
C117 Cu3 P3 C66 77.16(11)
C117 Cu3 P3 C69 -39.44(11)
C117 Cu3 P3 C114 -160.74(11)
C117 Cu3 C119 Cu2 28.50(9)
C117 Cu3 C119 C113 -163.0(4)
C118 C103 N2 C92 -164.8(2)
C119 Cu2 Cu3 Cu1 -94.37(8)
C119 Cu2 Cu3 P2 -50.99(9)
C119 Cu2 Cu3 P3 115.97(9)
C119 Cu2 Cu3 C117 -147.77(11)
C119 Cu2 P4 C58 -173.74(12)
C119 Cu2 P4 C67 62.07(12)
C119 Cu2 P4 C107 -53.44(11)
C119 Cu2 P5 C57 35.08(11)
C119 Cu2 P5 C69 -80.73(11)
C119 Cu2 P5 C76 159.98(12)
C119 Cu2 C117 Cu1 -57.92(9)
C119 Cu2 C117 Cu3 25.24(8)
C119 Cu2 C117 C104 159.2(2)
C119 Cu3 P2 C90 -154.31(11)
C119 Cu3 P2 C95 -34.62(11)
C119 Cu3 P2 C110 81.13(12)
C119 Cu3 P3 C66 -170.08(11)
C119 Cu3 P3 C69 73.32(11)
C119 Cu3 P3 C114 -47.98(12)
C119 Cu3 C117 Cu1 58.12(10)
C119 Cu3 C117 Cu2 -26.49(9)
C119 Cu3 C117 C104 -147.6(3)
C120 C2 C36 C58 0.7(6)
C120 C14 C21 C58 -0.3(6)
O1 C18 C35 C10 46.1(6)
O1 C18 C35 C49 -136.3(4)
O1 C18 N1 C72 3.1(6)
O2 C92 C98 C53 -147.7(3)
O2 C92 C98 C61 30.4(4)
O2 C92 N2 C103 0.0(4)
N1 C18 C35 C10 -133.0(3)
N1 C18 C35 C49 44.6(5)
N1 C72 C75 C96 -178.4(2)
N2 C92 C98 C53 33.5(4)
N2 C92 C98 C61 -148.4(2)
N2 C103 C118 C105 177.2(2)
F8 C4 C54 C9 115.2(4)
F8 C4 C54 C42 -64.0(4)
F9 C4 C54 C9 -3.4(4)
F9 C4 C54 C42 177.4(3)
F10 C4 C54 C9 -121.0(4)
F10 C4 C54 C42 59.9(4)

loop_
_platon_squeeze_void_nr
_platon_squeeze_void_average_x
_platon_squeeze_void_average_y
_platon_squeeze_void_average_z
_platon_squeeze_void_volume
_platon_squeeze_void_count_electrons
_platon_squeeze_void_content
1 0.000 0.913 0.250 493 109 ' '
2 0.000 0.087 0.750 493 110 ' '
3 0.179 0.301 0.034 17 10 ' '
4 0.179 0.699 0.534 17 10 ' '
5 0.196 0.265 0.113 6 0 ' '
6 0.196 0.735 0.613 6 0 ' '
7 0.500 0.413 0.250 493 109 ' '
8 0.500 0.587 0.750 493 110 ' '
9 0.306 0.769 0.391 7 0 ' '
10 0.306 0.231 0.891 7 0 ' '
11 0.321 0.802 0.469 17 10 ' '
12 0.321 0.198 0.969 16 10 ' '
13 0.679 0.801 0.034 17 10 ' '
14 0.679 0.199 0.534 17 10 ' '
15 0.696 0.765 0.113 6 0 ' '
16 0.696 0.235 0.613 6 0 ' '
17 0.806 0.269 0.391 7 0 ' '
18 0.806 0.731 0.891 7 0 ' '
19 0.821 0.302 0.469 17 10 ' '
20 0.821 0.698 0.969 16 10 ' '
